data_2108607
loop_
_publ_author_name
'Vadra, Nahir'
'Suarez, Sebastian A.'
'Slep, Leonardo D.'
'Manzano, Veronica E.'
'Halac, Emilia B.'
'Baggio, Ricardo F.'
'Cukiernik, Fabio D.'

_publ_section_title
;
 Synthesis and crystallographic, spectroscopic and computational
 characterization of 3,3',4,4'-substituted biphenyls: effects of O<i>R</i>
 substituents on the intra-ring torsion angle
;
_journal_coeditor_code LO5065SUP1
_journal_issue 3
_journal_name_full 'Acta Crystallographica Section B'
_journal_page_first
;
;
_journal_paper_doi 10.1107/S2052520620004102
_journal_volume 76
_journal_year 2020
_chemical_formula_moiety 'C36 H58 O4'
_chemical_formula_sum 'C36 H58 O4'
_chemical_formula_weight 554.82
_space_group_crystal_system monoclinic
_space_group_IT_number 14
_space_group_name_Hall '-P 2ybc'
_space_group_name_H-M_alt 'P 1 21/c 1'
_atom_sites_solution_hydrogens geom
_atom_sites_solution_primary direct
_audit_creation_method SHELXL-2018/1
_audit_update_record
;
2019-11-19 # Formatted by publCIF

;
_cell_angle_alpha 90
_cell_angle_beta 96.221(3)
_cell_angle_gamma 90
_cell_formula_units_Z 2
_cell_length_a 22.486(2)
_cell_length_b 8.8585(9)
_cell_length_c 8.3874(8)
_cell_measurement_reflns_used 8395
_cell_measurement_temperature 150(2)
_cell_measurement_theta_max 30.19
_cell_measurement_theta_min 2.47
_cell_volume 1660.9(3)
_computing_cell_refinement 'Bruker SAINT'
_computing_data_collection 'Bruker APEX2'
_computing_data_reduction 'Bruker SAINT'
_computing_molecular_graphics 'SHELXTL   (Sheldrick, 2008)'
_computing_publication_material 'SHELXL-2018, PLATON (Spek, 2009)'
_computing_structure_refinement 'SHELXL-2018 (Sheldrick, 2015)'
_computing_structure_solution 'SHELXS-97 (Sheldrick 2008)'
_diffrn_ambient_temperature 150(2)
_diffrn_measured_fraction_theta_full 0.997
_diffrn_measured_fraction_theta_max 0.881
_diffrn_measurement_device_type 'Bruker APEX-II CCD'
_diffrn_measurement_method '\f and \w scans'
_diffrn_radiation_type MoK\a
_diffrn_radiation_wavelength 0.71073
_diffrn_reflns_av_R_equivalents 0.0836
_diffrn_reflns_av_unetI/netI 0.0694
_diffrn_reflns_Laue_measured_fraction_full 0.997
_diffrn_reflns_Laue_measured_fraction_max 0.881
_diffrn_reflns_limit_h_max 31
_diffrn_reflns_limit_h_min -32
_diffrn_reflns_limit_k_max 12
_diffrn_reflns_limit_k_min -13
_diffrn_reflns_limit_l_max 11
_diffrn_reflns_limit_l_min -11
_diffrn_reflns_number 26569
_diffrn_reflns_point_group_measured_fraction_full 0.997
_diffrn_reflns_point_group_measured_fraction_max 0.881
_diffrn_reflns_theta_full 25.242
_diffrn_reflns_theta_max 31.599
_diffrn_reflns_theta_min 2.473
_exptl_absorpt_coefficient_mu 0.070
_exptl_absorpt_correction_T_max 0.96
_exptl_absorpt_correction_T_min 0.90
_exptl_absorpt_correction_type multi-scan
_exptl_absorpt_process_details 'Bruker SAINT'
_exptl_crystal_colour colourless
_exptl_crystal_density_diffrn 1.109
_exptl_crystal_description fragment
_exptl_crystal_F_000 612
_exptl_crystal_size_max 0.22
_exptl_crystal_size_mid 0.16
_exptl_crystal_size_min 0.12
_refine_diff_density_max 0.337
_refine_diff_density_min -0.252
_refine_diff_density_rms 0.050
_refine_ls_extinction_method none
_refine_ls_goodness_of_fit_ref 1.254
_refine_ls_hydrogen_treatment constr
_refine_ls_matrix_type full
_refine_ls_number_parameters 183
_refine_ls_number_reflns 4907
_refine_ls_number_restraints 0
_refine_ls_restrained_S_all 1.254
_refine_ls_R_factor_all 0.1083
_refine_ls_R_factor_gt 0.0685
_refine_ls_shift/su_max 0.000
_refine_ls_shift/su_mean 0.000
_refine_ls_structure_factor_coef Fsqd
_refine_ls_weighting_details 'w=1/[\s^2^(Fo^2^)+(0.0362P)^2^+0.4066P] where P=(Fo^2^+2Fc^2^)/3'
_refine_ls_weighting_scheme calc
_refine_ls_wR_factor_gt 0.1330
_refine_ls_wR_factor_ref 0.1432
_reflns_Friedel_coverage 0.000
_reflns_number_gt 3347
_reflns_number_total 4907
_reflns_threshold_expression 'I > 2\s(I)'
_cod_data_source_file lo5065sup1.cif
_cod_data_source_block I
_cod_depositor_comments
;
The following automatic conversions were performed:

data item '_atom_sites_solution_primary' value 'direct methods' was
changed to 'direct'.

Automatic conversion script
Id: cif_fix_values 7556 2019-12-06 15:28:31Z antanas 
;
_cod_original_cell_volume 1660.8(3)
_cod_original_sg_symbol_H-M 'P 21/c'
_cod_database_code 2108607
_publcif_datablock.id {47ede442-4831-4e11-8b32-c25b40e29279}

_shelx_shelxl_version_number 2018/1
_shelx_space_group_comment
;
The symmetry employed for this shelxl refinement is uniquely defined
by the following loop, which should always be used as a source of
symmetry information in preference to the above space-group names.
They are only intended as comments.
;

loop_
_space_group_symop_operation_xyz
'x, y, z'
'-x, y+1/2, -z+1/2'
'-x, -y, -z'
'x, -y-1/2, z-1/2'

loop_
_atom_site_label
_atom_site_type_symbol
_atom_site_fract_x
_atom_site_fract_y
_atom_site_fract_z
_atom_site_U_iso_or_equiv
_atom_site_adp_type
_atom_site_occupancy
_atom_site_site_symmetry_order
_atom_site_calc_flag
_atom_site_refinement_flags_posn
_atom_site_refinement_flags_adp
_atom_site_refinement_flags_occupancy
_atom_site_disorder_assembly
_atom_site_disorder_group
O1 O 0.62808(4) 0.53454(12) 0.56014(11) 0.0255(3) Uani 1 1 d . . . . .
O2 O 0.66405(4) 0.37790(12) 0.81108(11) 0.0271(3) Uani 1 1 d . . . . .
C1 C 0.50070(6) 0.59344(17) 0.79638(16) 0.0235(3) Uani 1 1 d . . . . .
H1A H 0.463691 0.646004 0.790133 0.028 Uiso 1 1 calc R U . . .
C2 C 0.53584(6) 0.60466(17) 0.66974(16) 0.0233(3) Uani 1 1 d . . . . .
H2A H 0.522363 0.663905 0.578510 0.028 Uiso 1 1 calc R U . . .
C3 C 0.58986(6) 0.53073(16) 0.67563(15) 0.0202(3) Uani 1 1 d . . . . .
C4 C 0.60933(6) 0.44426(16) 0.81256(16) 0.0206(3) Uani 1 1 d . . . . .
C5 C 0.57385(6) 0.43294(16) 0.93620(16) 0.0214(3) Uani 1 1 d . . . . .
H5A H 0.587275 0.373179 1.027070 0.026 Uiso 1 1 calc R U . . .
C6 C 0.51860(6) 0.50686(16) 0.93197(15) 0.0191(3) Uani 1 1 d . . . . .
C7 C 0.61685(6) 0.64258(17) 0.43261(16) 0.0240(3) Uani 1 1 d . . . . .
H7A H 0.612290 0.745040 0.476845 0.029 Uiso 1 1 calc R U . . .
H7B H 0.579765 0.616410 0.363526 0.029 Uiso 1 1 calc R U . . .
C8 C 0.67018(7) 0.63693(19) 0.33730(16) 0.0268(3) Uani 1 1 d . . . . .
H8A H 0.664135 0.710594 0.248258 0.032 Uiso 1 1 calc R U . . .
H8B H 0.672609 0.535146 0.289684 0.032 Uiso 1 1 calc R U . . .
C9 C 0.72899(7) 0.67160(19) 0.43771(17) 0.0286(3) Uani 1 1 d . . . . .
H9A H 0.733554 0.602253 0.530794 0.034 Uiso 1 1 calc R U . . .
H9B H 0.727322 0.775802 0.479661 0.034 Uiso 1 1 calc R U . . .
C10 C 0.78390(7) 0.6569(2) 0.34676(18) 0.0305(4) Uani 1 1 d . . . . .
H10A H 0.780598 0.562808 0.282761 0.037 Uiso 1 1 calc R U . . .
H10B H 0.784702 0.742704 0.271369 0.037 Uiso 1 1 calc R U . . .
C11 C 0.84186(7) 0.6543(2) 0.4562(2) 0.0417(4) Uani 1 1 d . . . . .
H11A H 0.839488 0.573880 0.537245 0.050 Uiso 1 1 calc R U . . .
H11B H 0.846450 0.751823 0.513919 0.050 Uiso 1 1 calc R U . . .
C12 C 0.89717(8) 0.6275(3) 0.3699(2) 0.0491(5) Uani 1 1 d . . . . .
H12A H 0.932599 0.621468 0.448711 0.074 Uiso 1 1 calc R U . . .
H12B H 0.901868 0.711043 0.295708 0.074 Uiso 1 1 calc R U . . .
H12C H 0.892598 0.532577 0.309666 0.074 Uiso 1 1 calc R U . . .
C13 C 0.68889(7) 0.30644(19) 0.95673(17) 0.0271(3) Uani 1 1 d . . . . .
H13A H 0.663522 0.220440 0.982681 0.032 Uiso 1 1 calc R U . . .
H13B H 0.691264 0.379189 1.046794 0.032 Uiso 1 1 calc R U . . .
C14 C 0.75054(7) 0.25185(19) 0.93039(18) 0.0297(4) Uani 1 1 d . . . . .
H14A H 0.747335 0.188915 0.832296 0.036 Uiso 1 1 calc R U . . .
H14B H 0.765587 0.186434 1.021653 0.036 Uiso 1 1 calc R U . . .
C15 C 0.79601(7) 0.3752(2) 0.91342(19) 0.0323(4) Uani 1 1 d . . . . .
H15A H 0.801348 0.435073 1.013610 0.039 Uiso 1 1 calc R U . . .
H15B H 0.780646 0.443657 0.825147 0.039 Uiso 1 1 calc R U . . .
C16 C 0.85627(7) 0.3125(2) 0.8791(2) 0.0383(4) Uani 1 1 d . . . . .
H16A H 0.869997 0.238658 0.963735 0.046 Uiso 1 1 calc R U . . .
H16B H 0.850988 0.257684 0.775665 0.046 Uiso 1 1 calc R U . . .
C17 C 0.90438(8) 0.4308(3) 0.8712(2) 0.0518(5) Uani 1 1 d . . . . .
H17A H 0.911482 0.481910 0.976531 0.062 Uiso 1 1 calc R U . . .
H17B H 0.890033 0.507698 0.790418 0.062 Uiso 1 1 calc R U . . .
C18 C 0.96299(9) 0.3659(4) 0.8282(3) 0.0780(8) Uani 1 1 d . . . . .
H18A H 0.991880 0.447818 0.820919 0.117 Uiso 1 1 calc R U . . .
H18B H 0.956223 0.313838 0.724760 0.117 Uiso 1 1 calc R U . . .
H18C H 0.978748 0.294190 0.911253 0.117 Uiso 1 1 calc R U . . .

loop_
_atom_site_aniso_label
_atom_site_aniso_U_11
_atom_site_aniso_U_22
_atom_site_aniso_U_33
_atom_site_aniso_U_23
_atom_site_aniso_U_13
_atom_site_aniso_U_12
O1 0.0282(6) 0.0292(6) 0.0209(5) 0.0056(4) 0.0110(4) 0.0066(4)
O2 0.0227(5) 0.0386(7) 0.0214(5) 0.0075(4) 0.0079(4) 0.0095(5)
C1 0.0195(7) 0.0287(8) 0.0227(7) 0.0013(6) 0.0039(5) 0.0030(6)
C2 0.0237(7) 0.0274(8) 0.0188(6) 0.0041(6) 0.0025(5) 0.0032(6)
C3 0.0216(7) 0.0217(7) 0.0180(6) -0.0015(5) 0.0055(5) -0.0019(6)
C4 0.0188(7) 0.0221(7) 0.0212(6) -0.0011(5) 0.0034(5) 0.0012(5)
C5 0.0225(7) 0.0232(7) 0.0187(6) 0.0024(5) 0.0026(5) -0.0002(6)
C6 0.0186(7) 0.0196(7) 0.0193(6) -0.0015(5) 0.0035(5) -0.0026(5)
C7 0.0263(7) 0.0289(8) 0.0173(6) 0.0035(6) 0.0047(5) 0.0037(6)
C8 0.0281(8) 0.0361(9) 0.0171(6) 0.0040(6) 0.0065(5) 0.0040(7)
C9 0.0289(8) 0.0361(9) 0.0221(7) 0.0009(6) 0.0082(6) -0.0008(7)
C10 0.0285(8) 0.0401(10) 0.0243(7) 0.0031(7) 0.0097(6) -0.0021(7)
C11 0.0286(9) 0.0635(13) 0.0338(9) 0.0019(8) 0.0078(7) -0.0032(8)
C12 0.0275(9) 0.0708(15) 0.0503(11) 0.0022(10) 0.0104(8) -0.0006(9)
C13 0.0259(8) 0.0332(9) 0.0228(7) 0.0078(6) 0.0059(6) 0.0056(6)
C14 0.0270(8) 0.0347(9) 0.0278(7) 0.0044(6) 0.0043(6) 0.0077(7)
C15 0.0247(8) 0.0411(10) 0.0309(8) -0.0017(7) 0.0025(6) 0.0030(7)
C16 0.0257(8) 0.0562(12) 0.0332(8) -0.0015(8) 0.0041(7) 0.0049(8)
C17 0.0291(9) 0.0788(16) 0.0473(11) 0.0021(10) 0.0032(8) -0.0053(10)
C18 0.0297(11) 0.136(3) 0.0700(15) -0.0142(16) 0.0141(10) -0.0082(14)

loop_
_atom_type_symbol
_atom_type_description
_atom_type_scat_dispersion_real
_atom_type_scat_dispersion_imag
_atom_type_scat_source
C C 0.0033 0.0016 'International Tables Vol C Tables 4.2.6.8 and 6.1.1.4'
H H 0.0000 0.0000 'International Tables Vol C Tables 4.2.6.8 and 6.1.1.4'
O O 0.0106 0.0060 'International Tables Vol C Tables 4.2.6.8 and 6.1.1.4'

loop_
_geom_angle_atom_site_label_1
_geom_angle_atom_site_label_2
_geom_angle_atom_site_label_3
_geom_angle
_geom_angle_site_symmetry_1
_geom_angle_site_symmetry_3
_geom_angle_publ_flag
C3 O1 C7 118.15(11) . . ?
C4 O2 C13 116.79(10) . . ?
C2 C1 C6 121.54(13) . . ?
C2 C1 H1A 119.2 . . ?
C6 C1 H1A 119.2 . . ?
C3 C2 C1 120.64(13) . . ?
C3 C2 H2A 119.7 . . ?
C1 C2 H2A 119.7 . . ?
O1 C3 C2 125.78(12) . . ?
O1 C3 C4 115.36(12) . . ?
C2 C3 C4 118.86(12) . . ?
O2 C4 C5 124.83(12) . . ?
O2 C4 C3 115.28(11) . . ?
C5 C4 C3 119.88(13) . . ?
C4 C5 C6 122.04(13) . . ?
C4 C5 H5A 119.0 . . ?
C6 C5 H5A 119.0 . . ?
C1 C6 C5 117.03(12) . . ?
C1 C6 C6 122.18(15) . 3_667 ?
C5 C6 C6 120.79(15) . 3_667 ?
O1 C7 C8 106.61(11) . . ?
O1 C7 H7A 110.4 . . ?
C8 C7 H7A 110.4 . . ?
O1 C7 H7B 110.4 . . ?
C8 C7 H7B 110.4 . . ?
H7A C7 H7B 108.6 . . ?
C7 C8 C9 113.11(11) . . ?
C7 C8 H8A 109.0 . . ?
C9 C8 H8A 109.0 . . ?
C7 C8 H8B 109.0 . . ?
C9 C8 H8B 109.0 . . ?
H8A C8 H8B 107.8 . . ?
C8 C9 C10 114.10(12) . . ?
C8 C9 H9A 108.7 . . ?
C10 C9 H9A 108.7 . . ?
C8 C9 H9B 108.7 . . ?
C10 C9 H9B 108.7 . . ?
H9A C9 H9B 107.6 . . ?
C11 C10 C9 112.89(12) . . ?
C11 C10 H10A 109.0 . . ?
C9 C10 H10A 109.0 . . ?
C11 C10 H10B 109.0 . . ?
C9 C10 H10B 109.0 . . ?
H10A C10 H10B 107.8 . . ?
C10 C11 C12 114.09(14) . . ?
C10 C11 H11A 108.7 . . ?
C12 C11 H11A 108.7 . . ?
C10 C11 H11B 108.7 . . ?
C12 C11 H11B 108.7 . . ?
H11A C11 H11B 107.6 . . ?
C11 C12 H12A 109.5 . . ?
C11 C12 H12B 109.5 . . ?
H12A C12 H12B 109.5 . . ?
C11 C12 H12C 109.5 . . ?
H12A C12 H12C 109.5 . . ?
H12B C12 H12C 109.5 . . ?
O2 C13 C14 107.24(11) . . ?
O2 C13 H13A 110.3 . . ?
C14 C13 H13A 110.3 . . ?
O2 C13 H13B 110.3 . . ?
C14 C13 H13B 110.3 . . ?
H13A C13 H13B 108.5 . . ?
C13 C14 C15 115.07(14) . . ?
C13 C14 H14A 108.5 . . ?
C15 C14 H14A 108.5 . . ?
C13 C14 H14B 108.5 . . ?
C15 C14 H14B 108.5 . . ?
H14A C14 H14B 107.5 . . ?
C14 C15 C16 112.29(15) . . ?
C14 C15 H15A 109.1 . . ?
C16 C15 H15A 109.1 . . ?
C14 C15 H15B 109.1 . . ?
C16 C15 H15B 109.1 . . ?
H15A C15 H15B 107.9 . . ?
C17 C16 C15 114.31(17) . . ?
C17 C16 H16A 108.7 . . ?
C15 C16 H16A 108.7 . . ?
C17 C16 H16B 108.7 . . ?
C15 C16 H16B 108.7 . . ?
H16A C16 H16B 107.6 . . ?
C16 C17 C18 113.1(2) . . ?
C16 C17 H17A 109.0 . . ?
C18 C17 H17A 109.0 . . ?
C16 C17 H17B 109.0 . . ?
C18 C17 H17B 109.0 . . ?
H17A C17 H17B 107.8 . . ?
C17 C18 H18A 109.5 . . ?
C17 C18 H18B 109.5 . . ?
H18A C18 H18B 109.5 . . ?
C17 C18 H18C 109.5 . . ?
H18A C18 H18C 109.5 . . ?
H18B C18 H18C 109.5 . . ?

loop_
_geom_bond_atom_site_label_1
_geom_bond_atom_site_label_2
_geom_bond_distance
_geom_bond_site_symmetry_2
_geom_bond_publ_flag
O1 C3 1.3633(16) . ?
O1 C7 1.4371(16) . ?
O2 C4 1.3649(17) . ?
O2 C13 1.4342(17) . ?
C1 C2 1.3945(19) . ?
C1 C6 1.3944(19) . ?
C1 H1A 0.9500 . ?
C2 C3 1.376(2) . ?
C2 H2A 0.9500 . ?
C3 C4 1.4101(19) . ?
C4 C5 1.3788(19) . ?
C5 C6 1.4013(19) . ?
C5 H5A 0.9500 . ?
C6 C6 1.491(3) 3_667 ?
C7 C8 1.5125(19) . ?
C7 H7A 0.9900 . ?
C7 H7B 0.9900 . ?
C8 C9 1.520(2) . ?
C8 H8A 0.9900 . ?
C8 H8B 0.9900 . ?
C9 C10 1.526(2) . ?
C9 H9A 0.9900 . ?
C9 H9B 0.9900 . ?
C10 C11 1.511(2) . ?
C10 H10A 0.9900 . ?
C10 H10B 0.9900 . ?
C11 C12 1.524(2) . ?
C11 H11A 0.9900 . ?
C11 H11B 0.9900 . ?
C12 H12A 0.9801 . ?
C12 H12B 0.9801 . ?
C12 H12C 0.9801 . ?
C13 C14 1.507(2) . ?
C13 H13A 0.9900 . ?
C13 H13B 0.9900 . ?
C14 C15 1.514(2) . ?
C14 H14A 0.9900 . ?
C14 H14B 0.9900 . ?
C15 C16 1.520(2) . ?
C15 H15A 0.9900 . ?
C15 H15B 0.9900 . ?
C16 C17 1.512(3) . ?
C16 H16A 0.9900 . ?
C16 H16B 0.9900 . ?
C17 C18 1.517(3) . ?
C17 H17A 0.9900 . ?
C17 H17B 0.9900 . ?
C18 H18A 0.9801 . ?
C18 H18B 0.9801 . ?
C18 H18C 0.9801 . ?

loop_
_geom_hbond_atom_site_label_D
_geom_hbond_atom_site_label_H
_geom_hbond_atom_site_label_A
_geom_hbond_distance_DH
_geom_hbond_distance_HA
_geom_hbond_distance_DA
_geom_hbond_angle_DHA
_geom_hbond_site_symmetry_A
_geom_hbond_publ_flag
C13 H13A O1 0.99 2.50 3.4645(19) 163.4 4_566 yes

_cod_database_fobs_code 2108607
